data_2226076
loop_
_publ_author_name
'Liu, Shi-Zhu'

_publ_section_title
;
 <i>catena</i>-Poly[zinc(II)-bis[\m-2-(2,4-dichlorophenoxy)acetato]]
;
_journal_coeditor_code CI5084
_journal_issue 6
_journal_name_full 'Acta Crystallographica Section E'
_journal_page_first m621
_journal_paper_doi 10.1107/S1600536810015977
_journal_volume 66
_journal_year 2010
_chemical_formula_iupac '[Zn (C8 H5 Cl2 O3)2]'
_chemical_formula_moiety 'C16 H10 Cl4 O6 Zn'
_chemical_formula_sum 'C16 H10 Cl4 O6 Zn'
_chemical_formula_weight 505.43
_chemical_name_systematic
;
<i>catena</i>-Poly[zinc(II)-bis[\m-2-(2,4-dichlorophenoxy)acetato]]
;
_space_group_IT_number 2
_symmetry_cell_setting triclinic
_symmetry_space_group_name_Hall '-P 1'
_symmetry_space_group_name_H-M 'P -1'
_atom_sites_solution_hydrogens geom
_atom_sites_solution_primary direct
_atom_sites_solution_secondary difmap
_audit_creation_method SHELXL-97
_cell_angle_alpha 79.340(2)
_cell_angle_beta 89.838(2)
_cell_angle_gamma 82.847(3)
_cell_formula_units_Z 2
_cell_length_a 4.7322(10)
_cell_length_b 10.459(2)
_cell_length_c 18.979(4)
_cell_measurement_reflns_used 2642
_cell_measurement_temperature 296(2)
_cell_measurement_theta_max 27.73
_cell_measurement_theta_min 2.45
_cell_volume 915.8(3)
_computing_cell_refinement 'SAINT (Bruker, 2004)'
_computing_data_collection 'APEX2 (Bruker, 2004)'
_computing_data_reduction 'SAINT (Bruker, 2004)'
_computing_molecular_graphics 'SHELXTL (Sheldrick, 2008)'
_computing_publication_material 'SHELXTL (Sheldrick, 2008)'
_computing_structure_refinement 'SHELXL97 (Sheldrick, 2008)'
_computing_structure_solution 'SHELXS97 (Sheldrick, 2008)'
_diffrn_ambient_temperature 296(2)
_diffrn_measured_fraction_theta_full 0.983
_diffrn_measured_fraction_theta_max 0.983
_diffrn_measurement_device_type 'Bruker SMART APEXII CCD diffractometer'
_diffrn_measurement_method '\w scans'
_diffrn_radiation_monochromator graphite
_diffrn_radiation_source 'fine-focus sealed tube'
_diffrn_radiation_type MoK\a
_diffrn_radiation_wavelength 0.71073
_diffrn_reflns_av_R_equivalents 0.0212
_diffrn_reflns_av_sigmaI/netI 0.0392
_diffrn_reflns_limit_h_max 5
_diffrn_reflns_limit_h_min -5
_diffrn_reflns_limit_k_max 8
_diffrn_reflns_limit_k_min -12
_diffrn_reflns_limit_l_max 21
_diffrn_reflns_limit_l_min -22
_diffrn_reflns_number 4737
_diffrn_reflns_theta_full 25.20
_diffrn_reflns_theta_max 25.20
_diffrn_reflns_theta_min 2.00
_diffrn_standards_number 0
_exptl_absorpt_coefficient_mu 1.956
_exptl_absorpt_correction_T_max 0.731
_exptl_absorpt_correction_T_min 0.617
_exptl_absorpt_correction_type multi-scan
_exptl_absorpt_process_details '(SADABS; Sheldrick, 1996)'
_exptl_crystal_colour colourless
_exptl_crystal_density_diffrn 1.833
_exptl_crystal_density_method 'not measured'
_exptl_crystal_description Needle
_exptl_crystal_F_000 504
_exptl_crystal_size_max 0.56
_exptl_crystal_size_mid 0.21
_exptl_crystal_size_min 0.16
_refine_diff_density_max 0.341
_refine_diff_density_min -0.390
_refine_ls_extinction_method none
_refine_ls_goodness_of_fit_ref 0.935
_refine_ls_hydrogen_treatment constr
_refine_ls_matrix_type full
_refine_ls_number_parameters 244
_refine_ls_number_reflns 3255
_refine_ls_number_restraints 0
_refine_ls_restrained_S_all 0.935
_refine_ls_R_factor_all 0.0351
_refine_ls_R_factor_gt 0.0298
_refine_ls_shift/su_max 0.024
_refine_ls_shift/su_mean 0.004
_refine_ls_structure_factor_coef Fsqd
_refine_ls_weighting_details 'calc w=1/[\s^2^(Fo^2^)+(0.0663P)^2^+0.0000P] where P=(Fo^2^+2Fc^2^)/3'
_refine_ls_weighting_scheme calc
_refine_ls_wR_factor_gt 0.0865
_refine_ls_wR_factor_ref 0.0911
_reflns_number_gt 2849
_reflns_number_total 3255
_reflns_threshold_expression I>2\s(I)
_cod_data_source_file ci5084.cif
_cod_data_source_block I
_cod_depositor_comments
;
The following automatic conversions were performed:
'_symmetry_cell_setting' value 'Triclinic' changed to 'triclinic'
according to '/home/saulius/struct/CIF-dictionaries/cif_core.dic'
dictionary named 'cif_core.dic' version 2.4.1 from 2010-06-29.

Automatic conversion script
Id: cif_fix_enum 1527 2010-12-29 10:47:43Z saulius 
;
_cod_database_code 2226076
_cod_database_fobs_code 2226076

loop_
_symmetry_equiv_pos_as_xyz
'x, y, z'
'-x, -y, -z'

loop_
_atom_site_type_symbol
_atom_site_label
_atom_site_fract_x
_atom_site_fract_y
_atom_site_fract_z
_atom_site_U_iso_or_equiv
_atom_site_adp_type
_atom_site_calc_flag
_atom_site_refinement_flags
_atom_site_occupancy
_atom_site_disorder_assembly
_atom_site_disorder_group
Zn Zn1 0.66929(6) 0.53465(3) 0.409892(14) 0.02622(12) Uani d . 1 . .
Cl Cl2 0.46808(18) 1.18539(7) 0.33205(4) 0.0500(2) Uani d . 1 . .
Cl Cl3 -0.18417(19) 1.02366(8) 0.14274(4) 0.0538(2) Uani d . 1 . .
O O1 0.5602(4) 0.69621(17) 0.44411(10) 0.0354(4) Uani d . 1 . .
C C2 0.2487(7) 0.8626(2) 0.48725(14) 0.0368(6) Uani d . 1 . .
H H2A 0.0425 0.8686 0.4858 0.044 Uiso calc R 1 . .
H H2B 0.3034 0.8854 0.5321 0.044 Uiso calc R 1 . .
C C1 0.3707(5) 0.7213(2) 0.48733(13) 0.0283(5) Uani d . 1 . .
O O2 0.3338(4) 0.95654(17) 0.43021(10) 0.0381(4) Uani d . 1 . .
C C8 0.2572(6) 1.0724(2) 0.31164(15) 0.0344(6) Uani d . 1 . .
C C3 0.2031(6) 0.9673(2) 0.36461(14) 0.0336(6) Uani d . 1 . .
C C7 0.1426(6) 1.0904(3) 0.24305(15) 0.0374(6) Uani d . 1 . .
H H7 0.1846 1.1593 0.2077 0.045 Uiso calc R 1 . .
C C4 0.0218(6) 0.8825(3) 0.34807(15) 0.0370(6) Uani d . 1 . .
H H4 -0.0198 0.8129 0.3830 0.044 Uiso calc R 1 . .
C C6 -0.0369(6) 1.0027(3) 0.22834(15) 0.0381(6) Uani d . 1 . .
C C5 -0.0982(6) 0.9003(3) 0.27995(16) 0.0409(7) Uani d . 1 . .
H H5 -0.2199 0.8429 0.2693 0.049 Uiso calc R 1 . .
O O5 0.4663(4) 0.5250(2) 0.32238(10) 0.0379(4) Uani d . 1 . .
C C9 0.2002(5) 0.5268(2) 0.32394(13) 0.0285(5) Uani d . 1 . .
C C10 0.0513(6) 0.4985(3) 0.25952(14) 0.0365(6) Uani d . 1 . .
H H10A -0.0637 0.4283 0.2752 0.044 Uiso calc R 1 . .
H H10B -0.0762 0.5759 0.2383 0.044 Uiso calc R 1 . .
O O6 0.2391(4) 0.46218(19) 0.20660(10) 0.0394(5) Uani d . 1 . .
C C11 0.3544(6) 0.5571(3) 0.16035(14) 0.0335(6) Uani d . 1 . .
C C12 0.5536(6) 0.5123(3) 0.11352(14) 0.0371(6) Uani d . 1 . .
C C14 0.6058(7) 0.7315(3) 0.05874(16) 0.0440(7) Uani d . 1 . .
C C15 0.4104(7) 0.7786(3) 0.10480(18) 0.0481(7) Uani d . 1 . .
H H15 0.3623 0.8684 0.1018 0.058 Uiso calc R 1 . .
C C13 0.6794(7) 0.5995(3) 0.06313(15) 0.0457(7) Uani d . 1 . .
H H13 0.8135 0.5685 0.0323 0.055 Uiso calc R 1 . .
C C16 0.2865(7) 0.6908(3) 0.15540(17) 0.0452(7) Uani d . 1 . .
H H16 0.1552 0.7224 0.1866 0.054 Uiso calc R 1 . .
Cl Cl5 0.6472(2) 0.34585(8) 0.11910(5) 0.0616(3) Uani d . 1 . .
Cl Cl4 0.7620(2) 0.84005(10) -0.00545(5) 0.0660(3) Uani d . 1 . .
O O7 0.0604(4) 0.54895(18) 0.37772(9) 0.0331(4) Uani d . 1 . .
O O8 0.2660(4) 0.64018(18) 0.53311(11) 0.0449(5) Uani d . 1 . .

loop_
_atom_site_aniso_label
_atom_site_aniso_U_11
_atom_site_aniso_U_22
_atom_site_aniso_U_33
_atom_site_aniso_U_12
_atom_site_aniso_U_13
_atom_site_aniso_U_23
Zn1 0.02447(18) 0.02421(18) 0.02907(18) -0.00534(12) 0.00625(12) -0.00117(12)
Cl2 0.0636(5) 0.0330(4) 0.0527(5) -0.0225(4) -0.0055(4) 0.0049(3)
Cl3 0.0667(5) 0.0505(5) 0.0438(4) -0.0079(4) -0.0080(4) -0.0074(3)
O1 0.0368(10) 0.0253(9) 0.0450(11) -0.0078(8) 0.0112(9) -0.0070(8)
C2 0.0508(17) 0.0239(13) 0.0339(14) -0.0042(12) 0.0067(12) -0.0011(11)
C1 0.0325(14) 0.0239(12) 0.0274(13) -0.0053(10) -0.0012(10) -0.0002(10)
O2 0.0522(12) 0.0239(9) 0.0361(10) -0.0091(8) 0.0002(9) 0.0025(8)
C8 0.0348(15) 0.0244(13) 0.0427(15) -0.0077(11) 0.0036(12) -0.0007(11)
C3 0.0385(15) 0.0225(13) 0.0383(14) -0.0022(11) 0.0054(12) -0.0030(11)
C7 0.0443(17) 0.0260(13) 0.0390(15) -0.0049(12) 0.0062(12) 0.0018(11)
C4 0.0425(16) 0.0223(13) 0.0433(15) -0.0063(11) 0.0061(12) 0.0026(11)
C6 0.0412(16) 0.0328(14) 0.0388(15) 0.0008(12) 0.0007(12) -0.0063(12)
C5 0.0425(16) 0.0291(14) 0.0518(17) -0.0075(12) 0.0023(13) -0.0070(12)
O5 0.0200(9) 0.0564(12) 0.0392(10) -0.0081(8) 0.0039(8) -0.0116(9)
C9 0.0257(13) 0.0277(13) 0.0306(13) -0.0048(10) 0.0023(10) -0.0011(10)
C10 0.0277(14) 0.0499(17) 0.0334(14) -0.0084(12) 0.0027(11) -0.0091(12)
O6 0.0429(11) 0.0428(11) 0.0352(10) -0.0103(9) 0.0099(8) -0.0117(9)
C11 0.0323(14) 0.0419(15) 0.0277(13) -0.0034(12) -0.0028(11) -0.0107(11)
C12 0.0402(16) 0.0382(15) 0.0320(14) 0.0038(12) 0.0012(11) -0.0105(12)
C14 0.0419(17) 0.0481(18) 0.0391(16) -0.0075(14) 0.0001(13) 0.0007(13)
C15 0.0489(18) 0.0373(16) 0.0570(19) -0.0018(14) -0.0011(15) -0.0080(14)
C13 0.0485(18) 0.0522(19) 0.0352(15) 0.0003(15) 0.0085(13) -0.0096(14)
C16 0.0443(17) 0.0421(17) 0.0506(17) -0.0006(14) 0.0137(14) -0.0152(14)
Cl5 0.0829(7) 0.0394(4) 0.0605(5) 0.0066(4) 0.0191(5) -0.0135(4)
Cl4 0.0775(6) 0.0650(6) 0.0514(5) -0.0220(5) 0.0086(4) 0.0081(4)
O7 0.0256(9) 0.0427(11) 0.0335(10) -0.0108(8) 0.0070(8) -0.0095(8)
O8 0.0527(13) 0.0266(10) 0.0495(12) -0.0031(9) 0.0156(10) 0.0071(9)

loop_
_atom_type_symbol
_atom_type_description
_atom_type_scat_dispersion_real
_atom_type_scat_dispersion_imag
_atom_type_scat_source
C C 0.0033 0.0016 'International Tables Vol C Tables 4.2.6.8 and 6.1.1.4'
H H 0.0000 0.0000 'International Tables Vol C Tables 4.2.6.8 and 6.1.1.4'
O O 0.0106 0.0060 'International Tables Vol C Tables 4.2.6.8 and 6.1.1.4'
Cl Cl 0.1484 0.1585 'International Tables Vol C Tables 4.2.6.8 and 6.1.1.4'
Zn Zn 0.2839 1.4301 'International Tables Vol C Tables 4.2.6.8 and 6.1.1.4'

loop_
_geom_angle_atom_site_label_1
_geom_angle_atom_site_label_2
_geom_angle_atom_site_label_3
_geom_angle_site_symmetry_1
_geom_angle_site_symmetry_3
_geom_angle
_geom_angle_publ_flag
O1 Zn1 O8 . 2_666 126.97(8) ?
O1 Zn1 O5 . . 113.18(8) ?
O8 Zn1 O5 2_666 . 107.88(9) ?
O1 Zn1 O7 . 1_655 103.55(8) ?
O8 Zn1 O7 2_666 1_655 98.21(8) ?
O5 Zn1 O7 . 1_655 103.04(7) ?
C1 O1 Zn1 . . 128.96(17) ?
O2 C2 C1 . . 115.7(2) ?
O2 C2 H2A . . 108.4 ?
C1 C2 H2A . . 108.4 ?
O2 C2 H2B . . 108.4 ?
C1 C2 H2B . . 108.4 ?
H2A C2 H2B . . 107.4 ?
O8 C1 O1 . . 126.4(2) ?
O8 C1 C2 . . 113.8(2) ?
O1 C1 C2 . . 119.8(2) ?
C3 O2 C2 . . 117.3(2) ?
C3 C8 C7 . . 121.6(2) ?
C3 C8 Cl2 . . 119.6(2) ?
C7 C8 Cl2 . . 118.8(2) ?
O2 C3 C8 . . 116.8(2) ?
O2 C3 C4 . . 124.7(2) ?
C8 C3 C4 . . 118.5(3) ?
C8 C7 C6 . . 118.2(3) ?
C8 C7 H7 . . 120.9 ?
C6 C7 H7 . . 120.9 ?
C3 C4 C5 . . 120.6(3) ?
C3 C4 H4 . . 119.7 ?
C5 C4 H4 . . 119.7 ?
C5 C6 C7 . . 121.3(3) ?
C5 C6 Cl3 . . 119.7(2) ?
C7 C6 Cl3 . . 119.0(2) ?
C6 C5 C4 . . 119.8(3) ?
C6 C5 H5 . . 120.1 ?
C4 C5 H5 . . 120.1 ?
C9 O5 Zn1 . . 118.61(16) ?
O7 C9 O5 . . 121.7(2) ?
O7 C9 C10 . . 120.3(2) ?
O5 C9 C10 . . 118.0(2) ?
O6 C10 C9 . . 113.7(2) ?
O6 C10 H10A . . 108.8 ?
C9 C10 H10A . . 108.8 ?
O6 C10 H10B . . 108.8 ?
C9 C10 H10B . . 108.8 ?
H10A C10 H10B . . 107.7 ?
C11 O6 C10 . . 119.4(2) ?
O6 C11 C16 . . 125.9(2) ?
O6 C11 C12 . . 115.7(2) ?
C16 C11 C12 . . 118.4(3) ?
C13 C12 C11 . . 120.8(3) ?
C13 C12 Cl5 . . 119.6(2) ?
C11 C12 Cl5 . . 119.6(2) ?
C13 C14 C15 . . 120.7(3) ?
C13 C14 Cl4 . . 119.3(2) ?
C15 C14 Cl4 . . 120.0(3) ?
C16 C15 C14 . . 119.4(3) ?
C16 C15 H15 . . 120.3 ?
C14 C15 H15 . . 120.3 ?
C14 C13 C12 . . 119.7(3) ?
C14 C13 H13 . . 120.2 ?
C12 C13 H13 . . 120.2 ?
C15 C16 C11 . . 121.1(3) ?
C15 C16 H16 . . 119.5 ?
C11 C16 H16 . . 119.5 ?
C9 O7 Zn1 . 1_455 135.66(16) ?
C1 O8 Zn1 . 2_666 144.34(19) ?

loop_
_geom_bond_atom_site_label_1
_geom_bond_atom_site_label_2
_geom_bond_site_symmetry_2
_geom_bond_distance
_geom_bond_publ_flag
Zn1 O1 . 1.9315(18) ?
Zn1 O8 2_666 1.9335(18) ?
Zn1 O5 . 1.9458(18) ?
Zn1 O7 1_655 1.9622(18) ?
Cl2 C8 . 1.735(3) ?
Cl3 C6 . 1.735(3) ?
O1 C1 . 1.250(3) ?
C2 O2 . 1.415(3) ?
C2 C1 . 1.518(3) ?
C2 H2A . 0.97 ?
C2 H2B . 0.97 ?
C1 O8 . 1.245(3) ?
O2 C3 . 1.372(3) ?
C8 C3 . 1.395(4) ?
C8 C7 . 1.383(4) ?
C3 C4 . 1.383(4) ?
C7 C6 . 1.389(4) ?
C7 H7 . 0.93 ?
C4 C5 . 1.385(4) ?
C4 H4 . 0.93 ?
C6 C5 . 1.371(4) ?
C5 H5 . 0.93 ?
O5 C9 . 1.258(3) ?
C9 O7 . 1.256(3) ?
C9 C10 . 1.507(3) ?
C10 O6 . 1.412(3) ?
C10 H10A . 0.97 ?
C10 H10B . 0.97 ?
O6 C11 . 1.365(3) ?
C11 C16 . 1.382(4) ?
C11 C12 . 1.392(4) ?
C12 C13 . 1.382(4) ?
C12 Cl5 . 1.726(3) ?
C14 C13 . 1.369(4) ?
C14 C15 . 1.380(5) ?
C14 Cl4 . 1.735(3) ?
C15 C16 . 1.383(4) ?
C15 H15 . 0.93 ?
C13 H13 . 0.93 ?
C16 H16 . 0.93 ?
O7 Zn1 1_455 1.9622(17) ?
O8 Zn1 2_666 1.9335(18) ?

loop_
_geom_hbond_atom_site_label_D
_geom_hbond_atom_site_label_H
_geom_hbond_atom_site_label_A
_geom_hbond_site_symmetry_A
_geom_hbond_distance_DH
_geom_hbond_distance_HA
_geom_hbond_distance_DA
_geom_hbond_angle_DHA
_geom_hbond_publ_flag
C2 H2B Cl2 2_676 0.97 2.73 3.610(3) 151 yes
